data_7103875
loop_
_publ_author_name
'Mountford, Andrew J.'
'Hughes, David L.'
'Lancaster, Simon J.'

_publ_section_title
;
 Intra- and inter-molecular C--H&#x22EF;F--C and N--H&#x22EF;F--C hydrogen
 bonding in secondary amine adducts of B(C6F5)3: relevance to key interactions
 in alkene polymerisation catalysis
;
_journal_coden_ASTM CHCOFS
_journal_issue 17
_journal_name_full
;
 Chemical Communications (Cambridge, United Kingdom)
;
_journal_page_first 2148
_journal_page_last 2149
_journal_paper_doi 10.1039/b305613a
_journal_year 2003
_chemical_formula_moiety 'C23 H11 B F15 N'
_chemical_formula_structural (C6F5)3B-NHC5H10
_chemical_formula_sum 'C23 H11 B F15 N'
_chemical_formula_weight 597.14
_chemical_name_common 'complex 2'
_space_group_IT_number 7
_symmetry_cell_setting monoclinic
_symmetry_space_group_name_Hall 'P -2yac'
_symmetry_space_group_name_H-M 'P 1 n 1'
_atom_sites_solution_hydrogens geom
_atom_sites_solution_primary direct
_atom_sites_solution_secondary difmap
_audit_creation_method SHELXL-97
_cell_angle_alpha 90.00
_cell_angle_beta 96.63(3)
_cell_angle_gamma 90.00
_cell_formula_units_Z 4
_cell_length_a 10.186(2)
_cell_length_b 13.026(3)
_cell_length_c 17.501(4)
_cell_measurement_temperature 140(1)
_cell_volume 2306.5(8)
_computing_cell_refinement 'DENZO/CELL (Otwinowski and Minor, 1985)'
_computing_data_collection 'MSC R-Axis-II control software'
_computing_data_reduction 'DENZO, SCALEPACK (Otwinowski and Minor, 1985)'
_computing_molecular_graphics 'ORTEP (Johnson, 1971)'
_computing_publication_material 'SHELXL (Sheldrick, 1997)'
_computing_structure_refinement 'SHELXL (Sheldrick, 1997)'
_computing_structure_solution 'SHELXS (Sheldrick, 1997)'
_diffrn_ambient_temperature 140(1)
_diffrn_measured_fraction_theta_full 0.946
_diffrn_measured_fraction_theta_max 0.946
_diffrn_measurement_device 'Rigaku R-Axis-IIc'
_diffrn_measurement_method 'image-plate oscillation photos'
_diffrn_radiation_monochromator graphite
_diffrn_radiation_source 'rotating anode'
_diffrn_radiation_type Mo-K\a
_diffrn_radiation_wavelength 0.71073
_diffrn_reflns_av_R_equivalents 0.0418
_diffrn_reflns_av_sigmaI/netI 0.0601
_diffrn_reflns_limit_h_max 11
_diffrn_reflns_limit_h_min -11
_diffrn_reflns_limit_k_max 15
_diffrn_reflns_limit_k_min -15
_diffrn_reflns_limit_l_max 21
_diffrn_reflns_limit_l_min -19
_diffrn_reflns_number 12844
_diffrn_reflns_theta_full 25.38
_diffrn_reflns_theta_max 25.38
_diffrn_reflns_theta_min 1.56
_diffrn_standards_decay_% 0
_exptl_absorpt_coefficient_mu 0.186
_exptl_absorpt_correction_type 'not applied'
_exptl_crystal_colour 'clear, colourless'
_exptl_crystal_density_diffrn 1.720
_exptl_crystal_density_method 'not measured'
_exptl_crystal_description prism
_exptl_crystal_F_000 1184
_exptl_crystal_size_max 0.55
_exptl_crystal_size_mid 0.25
_exptl_crystal_size_min 0.20
_refine_diff_density_max 0.147
_refine_diff_density_min -0.149
_refine_diff_density_rms 0.035
_refine_ls_abs_structure_details 'Flack H D (1983), Acta Cryst. A39, 876-881'
_refine_ls_abs_structure_Flack 0.4(3)
_refine_ls_extinction_method none
_refine_ls_goodness_of_fit_ref 1.006
_refine_ls_hydrogen_treatment mixed
_refine_ls_matrix_type full
_refine_ls_number_parameters 721
_refine_ls_number_reflns 7190
_refine_ls_number_restraints 2
_refine_ls_restrained_S_all 1.006
_refine_ls_R_factor_all 0.0354
_refine_ls_R_factor_gt 0.0307
_refine_ls_shift/su_max 0.003
_refine_ls_shift/su_mean 0.000
_refine_ls_structure_factor_coef Fsqd
_refine_ls_weighting_details 'calc w==1/[\s^2^(Fo^2^)+(0.0319P)^2^+0.0000P] where P==(Fo^2^+2Fc^2^)/3'
_refine_ls_weighting_scheme calc
_refine_ls_wR_factor_gt 0.0736
_refine_ls_wR_factor_ref 0.0752
_reflns_number_gt 6488
_reflns_number_total 7190
_reflns_threshold_expression I>2sigma(I)
_cod_data_source_file b305613a.txt
_cod_data_source_block andym9
_cod_original_sg_symbol_H-M Pn
_cod_database_code 7103875

loop_
_symmetry_equiv_pos_as_xyz
'x, y, z'
'x+1/2, -y, z+1/2'

loop_
_atom_site_label
_atom_site_type_symbol
_atom_site_fract_x
_atom_site_fract_y
_atom_site_fract_z
_atom_site_U_iso_or_equiv
_atom_site_adp_type
_atom_site_occupancy
_atom_site_symmetry_multiplicity
_atom_site_calc_flag
_atom_site_refinement_flags
_atom_site_disorder_assembly
_atom_site_disorder_group
B1 B 0.2149(3) 0.4358(2) 0.17913(15) 0.0341(5) Uani 1 1 d . . .
C11 C 0.2920(2) 0.54875(17) 0.18867(13) 0.0358(5) Uani 1 1 d . . .
C12 C 0.3958(2) 0.57522(18) 0.14637(13) 0.0390(5) Uani 1 1 d . . .
F12 F 0.42892(14) 0.51099(11) 0.09017(8) 0.0470(3) Uani 1 1 d . . .
C13 C 0.4724(2) 0.66344(19) 0.15778(14) 0.0401(5) Uani 1 1 d . . .
F13 F 0.56937(14) 0.68298(11) 0.11373(8) 0.0494(4) Uani 1 1 d . . .
C14 C 0.4480(3) 0.73094(19) 0.21476(16) 0.0461(6) Uani 1 1 d . . .
F14 F 0.52204(17) 0.81697(12) 0.22769(10) 0.0617(4) Uani 1 1 d . . .
C15 C 0.3481(3) 0.70901(19) 0.25955(15) 0.0457(6) Uani 1 1 d . . .
F15 F 0.32351(17) 0.77454(12) 0.31632(10) 0.0614(4) Uani 1 1 d . . .
C16 C 0.2743(2) 0.62071(18) 0.24618(14) 0.0399(5) Uani 1 1 d . . .
F16 F 0.18064(15) 0.60610(11) 0.29423(8) 0.0505(4) Uani 1 1 d . . .
C21 C 0.3216(2) 0.35810(17) 0.22936(13) 0.0330(5) Uani 1 1 d . . .
C22 C 0.3305(2) 0.35579(18) 0.30914(14) 0.0381(5) Uani 1 1 d . . .
F22 F 0.24407(14) 0.41125(12) 0.34591(8) 0.0484(3) Uani 1 1 d . . .
C23 C 0.4249(2) 0.30126(18) 0.35619(14) 0.0399(5) Uani 1 1 d . . .
F23 F 0.42595(15) 0.30333(12) 0.43323(8) 0.0530(4) Uani 1 1 d . . .
C24 C 0.5195(2) 0.24469(18) 0.32366(15) 0.0402(5) Uani 1 1 d . . .
F24 F 0.61159(15) 0.19152(12) 0.36810(9) 0.0539(4) Uani 1 1 d . . .
C25 C 0.5177(2) 0.24561(18) 0.24504(15) 0.0407(5) Uani 1 1 d . . .
F25 F 0.61171(14) 0.19437(12) 0.21205(9) 0.0545(4) Uani 1 1 d . . .
C26 C 0.4208(2) 0.30048(17) 0.20016(13) 0.0365(5) Uani 1 1 d . . .
F26 F 0.42963(14) 0.29626(11) 0.12308(8) 0.0456(3) Uani 1 1 d . . .
C31 C 0.0659(2) 0.43550(18) 0.20586(13) 0.0356(5) Uani 1 1 d . . .
C32 C -0.0208(2) 0.51944(18) 0.19595(15) 0.0397(5) Uani 1 1 d . . .
F32 F 0.01683(14) 0.60584(11) 0.15998(9) 0.0520(4) Uani 1 1 d . . .
C33 C -0.1436(2) 0.5222(2) 0.22139(16) 0.0458(6) Uani 1 1 d . . .
F33 F -0.21995(15) 0.60716(13) 0.21163(11) 0.0633(4) Uani 1 1 d . . .
C34 C -0.1891(2) 0.4367(2) 0.25697(15) 0.0474(6) Uani 1 1 d . . .
F34 F -0.31045(15) 0.43886(14) 0.28172(10) 0.0627(4) Uani 1 1 d . . .
C35 C -0.1109(2) 0.3503(2) 0.26636(13) 0.0404(5) Uani 1 1 d . . .
F35 F -0.15544(15) 0.26533(13) 0.29953(9) 0.0537(4) Uani 1 1 d . . .
C36 C 0.0117(2) 0.35171(18) 0.24060(13) 0.0359(5) Uani 1 1 d . . .
F36 F 0.08227(13) 0.26239(10) 0.25153(8) 0.0459(3) Uani 1 1 d . . .
N4 N 0.19819(19) 0.40148(15) 0.08905(11) 0.0374(4) Uani 1 1 d . . .
H4 H 0.2815 0.3973 0.0753 0.045 Uiso 1 1 calc R . .
C41 C 0.1372(3) 0.29555(19) 0.07436(14) 0.0428(6) Uani 1 1 d . . .
H41A H 0.0446 0.2976 0.0822 0.051 Uiso 1 1 calc R . .
H41B H 0.1814 0.2466 0.1104 0.051 Uiso 1 1 calc R . .
C42 C 0.1506(3) 0.2614(2) -0.00782(15) 0.0529(7) Uani 1 1 d . . .
H42A H 0.2435 0.2554 -0.0145 0.064 Uiso 1 1 calc R . .
H42B H 0.1102 0.1944 -0.0168 0.064 Uiso 1 1 calc R . .
C43 C 0.0848(3) 0.3376(3) -0.06603(16) 0.0616(8) Uani 1 1 d . . .
H43A H -0.0101 0.3364 -0.0644 0.074 Uiso 1 1 calc R . .
H43B H 0.1020 0.3178 -0.1174 0.074 Uiso 1 1 calc R . .
C44 C 0.1373(3) 0.4474(2) -0.04870(16) 0.0563(7) Uani 1 1 d . . .
H44A H 0.2292 0.4511 -0.0580 0.068 Uiso 1 1 calc R . .
H44B H 0.0876 0.4956 -0.0830 0.068 Uiso 1 1 calc R . .
C45 C 0.1254(3) 0.4772(2) 0.03412(15) 0.0463(6) Uani 1 1 d . . .
H45A H 0.1617 0.5453 0.0441 0.056 Uiso 1 1 calc R . .
H45B H 0.0328 0.4788 0.0424 0.056 Uiso 1 1 calc R . .
B5 B 0.1555(2) 0.99205(19) 0.48160(13) 0.0297(5) Uani 1 1 d . . .
C51 C 0.1335(2) 0.86491(17) 0.48164(12) 0.0336(5) Uani 1 1 d . . .
C52 C 0.2148(2) 0.79133(18) 0.52140(14) 0.0391(5) Uani 1 1 d . . .
F52 F 0.32007(13) 0.82048(10) 0.57309(9) 0.0474(3) Uani 1 1 d . . .
C53 C 0.1981(3) 0.68572(18) 0.51365(15) 0.0438(6) Uani 1 1 d . . .
F53 F 0.28227(16) 0.62056(11) 0.55582(10) 0.0606(4) Uani 1 1 d . . .
C54 C 0.0974(3) 0.64730(19) 0.46262(16) 0.0458(6) Uani 1 1 d . . .
F54 F 0.07965(19) 0.54481(12) 0.45371(11) 0.0642(5) Uani 1 1 d . . .
C55 C 0.0135(3) 0.7157(2) 0.42098(14) 0.0437(6) Uani 1 1 d . . .
F55 F -0.08613(16) 0.68005(12) 0.37077(9) 0.0574(4) Uani 1 1 d . . .
C56 C 0.0335(2) 0.82091(17) 0.43113(13) 0.0360(5) Uani 1 1 d . . .
F56 F -0.05357(14) 0.88297(11) 0.38865(8) 0.0450(3) Uani 1 1 d . . .
C61 C 0.2298(2) 1.01222(16) 0.40359(12) 0.0306(4) Uani 1 1 d . . .
C62 C 0.1631(2) 1.03920(16) 0.33208(12) 0.0325(5) Uani 1 1 d . . .
F62 F 0.03264(13) 1.06110(10) 0.32437(7) 0.0390(3) Uani 1 1 d . . .
C63 C 0.2237(2) 1.04433(18) 0.26482(13) 0.0377(5) Uani 1 1 d . . .
F63 F 0.15277(15) 1.06971(11) 0.19760(7) 0.0481(3) Uani 1 1 d . . .
C64 C 0.3573(3) 1.02202(18) 0.26719(13) 0.0402(5) Uani 1 1 d . . .
F64 F 0.41632(16) 1.02696(12) 0.20221(8) 0.0528(4) Uani 1 1 d . . .
C65 C 0.4279(2) 0.99528(18) 0.33609(14) 0.0384(5) Uani 1 1 d . . .
F65 F 0.55766(14) 0.97256(12) 0.33960(8) 0.0509(4) Uani 1 1 d . . .
C66 C 0.3629(2) 0.98976(17) 0.40098(12) 0.0325(5) Uani 1 1 d . . .
F66 F 0.43876(12) 0.95799(11) 0.46628(7) 0.0415(3) Uani 1 1 d . . .
C71 C 0.0200(2) 1.06095(17) 0.48653(12) 0.0316(4) Uani 1 1 d . . .
C72 C -0.0890(2) 1.02385(18) 0.51955(12) 0.0359(5) Uani 1 1 d . . .
F72 F -0.09352(13) 0.92501(11) 0.54411(7) 0.0412(3) Uani 1 1 d . . .
C73 C -0.1984(2) 1.0832(2) 0.53126(14) 0.0447(6) Uani 1 1 d . . .
F73 F -0.30048(15) 1.04157(15) 0.56321(9) 0.0625(4) Uani 1 1 d . . .
C74 C -0.2013(2) 1.1856(2) 0.51088(15) 0.0486(7) Uani 1 1 d . . .
F74 F -0.30434(16) 1.24593(14) 0.52457(10) 0.0677(5) Uani 1 1 d . . .
C75 C -0.0976(3) 1.2268(2) 0.47698(14) 0.0452(6) Uani 1 1 d . . .
F75 F -0.09849(17) 1.32711(12) 0.45739(9) 0.0591(4) Uani 1 1 d . . .
C76 C 0.0091(2) 1.16384(18) 0.46569(13) 0.0367(5) Uani 1 1 d . . .
F76 F 0.10874(13) 1.21071(10) 0.43295(8) 0.0428(3) Uani 1 1 d . . .
N8 N 0.25451(17) 1.02543(13) 0.55748(10) 0.0284(4) Uani 1 1 d . . .
H8 H 0.3240 0.9812 0.5597 0.034 Uiso 1 1 calc R . .
C81 C 0.3138(2) 1.13186(17) 0.55716(12) 0.0347(5) Uani 1 1 d . . .
H81A H 0.2456 1.1827 0.5619 0.042 Uiso 1 1 calc R . .
H81B H 0.3495 1.1434 0.5088 0.042 Uiso 1 1 calc R . .
C82 C 0.4235(2) 1.14337(19) 0.62383(13) 0.0383(5) Uani 1 1 d . . .
H82A H 0.4597 1.2122 0.6236 0.046 Uiso 1 1 calc R . .
H82B H 0.4940 1.0953 0.6172 0.046 Uiso 1 1 calc R . .
C83 C 0.3713(2) 1.1233(2) 0.70098(14) 0.0431(6) Uani 1 1 d . . .
H83A H 0.4443 1.1243 0.7418 0.052 Uiso 1 1 calc R . .
H83B H 0.3102 1.1774 0.7111 0.052 Uiso 1 1 calc R . .
C84 C 0.3012(2) 1.0198(2) 0.70072(14) 0.0429(6) Uani 1 1 d . . .
H84A H 0.2610 1.0121 0.7480 0.051 Uiso 1 1 calc R . .
H84B H 0.3653 0.9651 0.6986 0.051 Uiso 1 1 calc R . .
C85 C 0.1944(2) 1.0106(2) 0.63191(12) 0.0357(5) Uani 1 1 d . . .
H85A H 0.1533 0.9435 0.6321 0.043 Uiso 1 1 calc R . .
H85B H 0.1267 1.0620 0.6359 0.043 Uiso 1 1 calc R . .

loop_
_atom_site_aniso_label
_atom_site_aniso_U_11
_atom_site_aniso_U_22
_atom_site_aniso_U_33
_atom_site_aniso_U_23
_atom_site_aniso_U_13
_atom_site_aniso_U_12
B1 0.0375(13) 0.0297(14) 0.0356(13) 0.0004(10) 0.0061(10) -0.0029(10)
C11 0.0390(12) 0.0332(12) 0.0347(12) 0.0064(9) 0.0022(9) -0.0028(9)
C12 0.0438(13) 0.0355(13) 0.0372(13) 0.0037(10) 0.0019(10) -0.0034(9)
F12 0.0491(8) 0.0469(8) 0.0474(8) -0.0037(6) 0.0158(6) -0.0106(6)
C13 0.0367(12) 0.0416(14) 0.0409(13) 0.0116(10) 0.0004(10) -0.0065(10)
F13 0.0440(8) 0.0550(9) 0.0488(8) 0.0136(7) 0.0040(6) -0.0139(6)
C14 0.0512(14) 0.0334(13) 0.0516(15) 0.0054(11) -0.0036(11) -0.0115(11)
F14 0.0688(10) 0.0447(9) 0.0704(11) -0.0011(8) 0.0024(8) -0.0265(8)
C15 0.0565(15) 0.0342(13) 0.0451(14) -0.0003(11) 0.0009(11) -0.0040(11)
F15 0.0809(11) 0.0404(9) 0.0642(10) -0.0151(7) 0.0139(8) -0.0126(7)
C16 0.0479(14) 0.0330(13) 0.0394(13) 0.0030(10) 0.0071(10) -0.0021(10)
F16 0.0611(9) 0.0411(8) 0.0527(9) -0.0073(6) 0.0217(7) -0.0092(6)
C21 0.0371(12) 0.0267(11) 0.0363(12) 0.0007(9) 0.0090(9) -0.0019(8)
C22 0.0404(12) 0.0326(12) 0.0421(13) -0.0009(10) 0.0076(10) 0.0019(9)
F22 0.0526(9) 0.0542(9) 0.0393(8) -0.0003(6) 0.0091(6) 0.0128(7)
C23 0.0430(13) 0.0375(13) 0.0382(13) 0.0034(10) 0.0002(10) -0.0061(9)
F23 0.0576(9) 0.0631(10) 0.0374(8) 0.0087(7) 0.0014(6) 0.0013(7)
C24 0.0369(12) 0.0324(13) 0.0492(15) 0.0055(10) -0.0037(10) -0.0021(9)
F24 0.0486(8) 0.0508(9) 0.0584(9) 0.0064(7) -0.0098(7) 0.0080(6)
C25 0.0359(12) 0.0340(13) 0.0511(15) -0.0079(10) 0.0004(10) 0.0000(9)
F25 0.0439(8) 0.0545(9) 0.0639(10) -0.0181(7) 0.0014(7) 0.0119(6)
C26 0.0416(12) 0.0296(12) 0.0384(13) -0.0053(9) 0.0044(10) -0.0051(9)
F26 0.0478(8) 0.0532(9) 0.0367(7) -0.0072(6) 0.0087(6) 0.0038(6)
C31 0.0371(12) 0.0345(13) 0.0356(13) 0.0022(9) 0.0061(9) -0.0016(9)
C32 0.0393(13) 0.0319(13) 0.0475(14) 0.0046(10) 0.0028(10) -0.0004(9)
F32 0.0541(9) 0.0360(8) 0.0652(10) 0.0143(7) 0.0043(7) 0.0050(6)
C33 0.0369(13) 0.0444(15) 0.0547(16) -0.0073(12) -0.0007(11) 0.0040(10)
F33 0.0463(9) 0.0566(10) 0.0850(12) -0.0057(8) -0.0009(8) 0.0159(7)
C34 0.0329(13) 0.0647(18) 0.0447(14) -0.0113(12) 0.0054(10) -0.0076(11)
F34 0.0375(8) 0.0815(12) 0.0716(11) -0.0160(9) 0.0173(7) -0.0066(7)
C35 0.0421(13) 0.0448(14) 0.0353(13) -0.0004(10) 0.0083(10) -0.0091(10)
F35 0.0510(9) 0.0615(10) 0.0500(9) 0.0070(7) 0.0117(7) -0.0198(7)
C36 0.0367(12) 0.0325(12) 0.0385(12) 0.0025(9) 0.0036(9) -0.0001(9)
F36 0.0486(8) 0.0335(7) 0.0571(9) 0.0098(6) 0.0124(6) -0.0019(6)
N4 0.0387(11) 0.0382(11) 0.0349(10) 0.0025(8) 0.0031(8) -0.0054(8)
C41 0.0476(14) 0.0380(13) 0.0427(14) -0.0047(10) 0.0054(10) -0.0122(10)
C42 0.0595(16) 0.0543(17) 0.0450(15) -0.0102(12) 0.0066(12) -0.0122(13)
C43 0.0616(18) 0.085(2) 0.0363(15) -0.0102(14) -0.0011(12) -0.0088(15)
C44 0.0630(18) 0.0671(19) 0.0376(14) 0.0099(13) 0.0004(12) 0.0013(14)
C45 0.0492(14) 0.0478(15) 0.0406(14) 0.0073(11) -0.0004(11) -0.0010(11)
B5 0.0316(12) 0.0338(13) 0.0236(12) 0.0020(9) 0.0027(9) -0.0004(10)
C51 0.0395(12) 0.0335(12) 0.0293(11) 0.0004(9) 0.0102(8) -0.0017(9)
C52 0.0375(13) 0.0360(14) 0.0450(14) 0.0031(10) 0.0104(10) 0.0003(9)
F52 0.0385(7) 0.0374(8) 0.0641(10) 0.0057(6) -0.0034(6) 0.0042(5)
C53 0.0478(14) 0.0327(14) 0.0527(15) 0.0069(11) 0.0138(11) 0.0053(10)
F53 0.0619(10) 0.0354(8) 0.0843(12) 0.0125(8) 0.0079(8) 0.0099(7)
C54 0.0612(16) 0.0277(13) 0.0524(15) -0.0056(11) 0.0231(12) -0.0073(11)
F54 0.0873(12) 0.0309(8) 0.0782(11) -0.0084(7) 0.0263(9) -0.0095(7)
C55 0.0528(15) 0.0438(15) 0.0359(13) -0.0086(10) 0.0111(11) -0.0126(11)
F55 0.0725(11) 0.0498(10) 0.0493(9) -0.0130(7) 0.0041(8) -0.0204(8)
C56 0.0427(12) 0.0361(13) 0.0307(12) -0.0009(9) 0.0102(9) -0.0028(9)
F56 0.0539(8) 0.0457(8) 0.0331(7) -0.0003(6) -0.0044(6) -0.0060(6)
C61 0.0355(11) 0.0276(11) 0.0292(11) -0.0008(8) 0.0059(8) -0.0021(8)
C62 0.0392(12) 0.0293(12) 0.0294(12) 0.0000(9) 0.0061(9) -0.0021(8)
F62 0.0414(7) 0.0444(8) 0.0301(7) 0.0032(5) -0.0002(5) 0.0034(6)
C63 0.0541(14) 0.0335(13) 0.0260(11) 0.0006(9) 0.0069(9) -0.0029(10)
F63 0.0713(10) 0.0476(9) 0.0256(7) 0.0039(6) 0.0060(6) 0.0029(7)
C64 0.0582(16) 0.0339(13) 0.0320(13) -0.0048(9) 0.0203(11) -0.0088(10)
F64 0.0692(10) 0.0565(9) 0.0378(8) -0.0035(7) 0.0278(7) -0.0079(7)
C65 0.0399(13) 0.0350(13) 0.0428(14) -0.0096(10) 0.0155(10) -0.0053(9)
F65 0.0431(8) 0.0610(10) 0.0519(9) -0.0106(7) 0.0190(6) -0.0022(6)
C66 0.0357(12) 0.0314(12) 0.0307(12) -0.0022(9) 0.0049(9) -0.0012(8)
F66 0.0353(7) 0.0525(9) 0.0370(7) -0.0026(6) 0.0050(5) 0.0082(6)
C71 0.0318(11) 0.0385(12) 0.0240(10) -0.0012(9) 0.0011(8) 0.0021(9)
C72 0.0362(12) 0.0446(14) 0.0266(11) -0.0034(9) 0.0026(9) 0.0050(9)
F72 0.0393(7) 0.0500(9) 0.0359(7) 0.0036(6) 0.0109(5) -0.0027(6)
C73 0.0338(12) 0.0655(19) 0.0344(13) -0.0038(11) 0.0028(9) 0.0086(10)
F73 0.0372(9) 0.0962(13) 0.0572(10) 0.0006(8) 0.0183(7) 0.0108(8)
C74 0.0400(14) 0.0656(19) 0.0386(13) -0.0132(12) -0.0021(10) 0.0225(11)
F74 0.0552(10) 0.0836(13) 0.0628(10) -0.0148(9) 0.0005(8) 0.0399(9)
C75 0.0558(15) 0.0420(15) 0.0348(13) -0.0071(10) -0.0077(11) 0.0174(11)
F75 0.0744(11) 0.0423(9) 0.0564(9) -0.0057(7) -0.0107(8) 0.0226(7)
C76 0.0420(12) 0.0367(13) 0.0299(11) -0.0026(9) -0.0019(9) 0.0045(9)
F76 0.0515(8) 0.0337(7) 0.0425(8) 0.0029(6) 0.0025(6) 0.0001(6)
N8 0.0288(9) 0.0313(10) 0.0259(9) 0.0014(7) 0.0060(7) 0.0022(7)
C81 0.0443(12) 0.0295(12) 0.0304(11) -0.0015(9) 0.0048(9) -0.0026(9)
C82 0.0404(13) 0.0373(13) 0.0365(12) -0.0043(10) 0.0022(9) -0.0038(9)
C83 0.0414(13) 0.0562(16) 0.0303(11) -0.0063(11) -0.0019(9) 0.0033(10)
C84 0.0401(13) 0.0598(17) 0.0282(11) 0.0038(10) 0.0014(9) 0.0000(11)
C85 0.0345(12) 0.0496(15) 0.0231(11) 0.0011(9) 0.0046(8) 0.0022(9)

loop_
_atom_type_symbol
_atom_type_description
_atom_type_scat_dispersion_real
_atom_type_scat_dispersion_imag
_atom_type_scat_source
C C 0.0033 0.0016 'International Tables Vol C Tables 4.2.6.8 and 6.1.1.4'
H H 0.0000 0.0000 'International Tables Vol C Tables 4.2.6.8 and 6.1.1.4'
B B 0.0013 0.0007 'International Tables Vol C Tables 4.2.6.8 and 6.1.1.4'
N N 0.0061 0.0033 'International Tables Vol C Tables 4.2.6.8 and 6.1.1.4'
F F 0.0171 0.0103 'International Tables Vol C Tables 4.2.6.8 and 6.1.1.4'

loop_
_geom_angle_atom_site_label_1
_geom_angle_atom_site_label_2
_geom_angle_atom_site_label_3
_geom_angle
_geom_angle_site_symmetry_1
_geom_angle_site_symmetry_3
_geom_angle_publ_flag
N4 B1 C31 106.18(18) . . ?
N4 B1 C21 109.51(18) . . ?
C31 B1 C21 114.71(19) . . ?
N4 B1 C11 109.57(18) . . ?
C31 B1 C11 114.50(19) . . ?
C21 B1 C11 102.32(18) . . ?
C12 C11 C16 112.5(2) . . ?
C12 C11 B1 122.6(2) . . ?
C16 C11 B1 124.3(2) . . ?
F12 C12 C13 115.4(2) . . ?
F12 C12 C11 119.6(2) . . ?
C13 C12 C11 124.9(2) . . ?
F13 C13 C14 120.1(2) . . ?
F13 C13 C12 120.7(2) . . ?
C14 C13 C12 119.2(2) . . ?
F14 C14 C13 120.4(2) . . ?
F14 C14 C15 120.5(2) . . ?
C13 C14 C15 119.1(2) . . ?
F15 C15 C16 120.4(2) . . ?
F15 C15 C14 119.7(2) . . ?
C16 C15 C14 119.9(2) . . ?
F16 C16 C15 114.9(2) . . ?
F16 C16 C11 120.6(2) . . ?
C15 C16 C11 124.5(2) . . ?
C22 C21 C26 112.9(2) . . ?
C22 C21 B1 120.6(2) . . ?
C26 C21 B1 126.0(2) . . ?
F22 C22 C23 115.7(2) . . ?
F22 C22 C21 119.6(2) . . ?
C23 C22 C21 124.6(2) . . ?
F23 C23 C24 119.8(2) . . ?
F23 C23 C22 120.6(2) . . ?
C24 C23 C22 119.7(2) . . ?
F24 C24 C25 120.8(2) . . ?
F24 C24 C23 120.6(2) . . ?
C25 C24 C23 118.5(2) . . ?
F25 C25 C24 119.7(2) . . ?
F25 C25 C26 120.4(2) . . ?
C24 C25 C26 119.8(2) . . ?
F26 C26 C25 114.6(2) . . ?
F26 C26 C21 121.0(2) . . ?
C25 C26 C21 124.4(2) . . ?
C36 C31 C32 112.9(2) . . ?
C36 C31 B1 123.6(2) . . ?
C32 C31 B1 123.6(2) . . ?
F32 C32 C33 116.2(2) . . ?
F32 C32 C31 119.5(2) . . ?
C33 C32 C31 124.2(2) . . ?
F33 C33 C32 120.8(2) . . ?
F33 C33 C34 119.9(2) . . ?
C32 C33 C34 119.4(2) . . ?
F34 C34 C35 121.0(2) . . ?
F34 C34 C33 119.6(2) . . ?
C35 C34 C33 119.5(2) . . ?
F35 C35 C36 120.9(2) . . ?
F35 C35 C34 120.1(2) . . ?
C36 C35 C34 119.0(2) . . ?
F36 C36 C35 115.1(2) . . ?
F36 C36 C31 119.9(2) . . ?
C35 C36 C31 125.0(2) . . ?
C45 N4 C41 108.87(18) . . ?
C45 N4 B1 115.18(19) . . ?
C41 N4 B1 114.04(17) . . ?
N4 C41 C42 110.1(2) . . ?
C43 C42 C41 111.1(2) . . ?
C42 C43 C44 110.9(2) . . ?
C45 C44 C43 111.1(2) . . ?
N4 C45 C44 110.7(2) . . ?
N8 B5 C71 104.69(16) . . ?
N8 B5 C61 109.28(17) . . ?
C71 B5 C61 114.81(18) . . ?
N8 B5 C51 109.51(17) . . ?
C71 B5 C51 115.13(18) . . ?
C61 B5 C51 103.38(17) . . ?
C56 C51 C52 112.4(2) . . ?
C56 C51 B5 119.71(19) . . ?
C52 C51 B5 127.5(2) . . ?
F52 C52 C53 114.5(2) . . ?
F52 C52 C51 120.7(2) . . ?
C53 C52 C51 124.8(2) . . ?
F53 C53 C54 120.1(2) . . ?
F53 C53 C52 120.1(2) . . ?
C54 C53 C52 119.8(2) . . ?
F54 C54 C53 120.9(2) . . ?
F54 C54 C55 120.6(2) . . ?
C53 C54 C55 118.5(2) . . ?
F55 C55 C54 119.7(2) . . ?
F55 C55 C56 120.7(2) . . ?
C54 C55 C56 119.6(2) . . ?
F56 C56 C51 119.11(19) . . ?
F56 C56 C55 116.1(2) . . ?
C51 C56 C55 124.8(2) . . ?
C66 C61 C62 113.41(19) . . ?
C66 C61 B5 122.20(19) . . ?
C62 C61 B5 123.83(19) . . ?
F62 C62 C63 115.63(19) . . ?
F62 C62 C61 120.87(19) . . ?
C63 C62 C61 123.5(2) . . ?
F63 C63 C64 120.2(2) . . ?
F63 C63 C62 120.3(2) . . ?
C64 C63 C62 119.6(2) . . ?
F64 C64 C65 120.9(2) . . ?
F64 C64 C63 119.7(2) . . ?
C65 C64 C63 119.4(2) . . ?
F65 C65 C64 120.4(2) . . ?
F65 C65 C66 120.7(2) . . ?
C64 C65 C66 118.9(2) . . ?
F66 C66 C65 115.15(19) . . ?
F66 C66 C61 119.62(18) . . ?
C65 C66 C61 125.2(2) . . ?
C76 C71 C72 113.5(2) . . ?
C76 C71 B5 123.42(19) . . ?
C72 C71 B5 122.8(2) . . ?
F72 C72 C73 115.0(2) . . ?
F72 C72 C71 121.08(19) . . ?
C73 C72 C71 123.9(2) . . ?
F73 C73 C74 120.1(2) . . ?
F73 C73 C72 120.4(2) . . ?
C74 C73 C72 119.5(2) . . ?
F74 C74 C75 119.9(3) . . ?
F74 C74 C73 120.6(2) . . ?
C75 C74 C73 119.5(2) . . ?
F75 C75 C74 120.2(2) . . ?
F75 C75 C76 121.1(2) . . ?
C74 C75 C76 118.7(2) . . ?
F76 C76 C71 120.00(19) . . ?
F76 C76 C75 115.2(2) . . ?
C71 C76 C75 124.8(2) . . ?
C81 N8 C85 108.75(16) . . ?
C81 N8 B5 116.80(16) . . ?
C85 N8 B5 113.14(16) . . ?
N8 C81 C82 110.15(18) . . ?
C81 C82 C83 111.1(2) . . ?
C84 C83 C82 111.0(2) . . ?
C83 C84 C85 111.2(2) . . ?
N8 C85 C84 110.23(18) . . ?

loop_
_geom_bond_atom_site_label_1
_geom_bond_atom_site_label_2
_geom_bond_distance
_geom_bond_site_symmetry_2
_geom_bond_publ_flag
B1 N4 1.629(3) . ?
B1 C31 1.639(3) . ?
B1 C21 1.660(3) . ?
B1 C11 1.667(3) . ?
C11 C12 1.402(3) . ?
C11 C16 1.402(3) . ?
C12 F12 1.363(3) . ?
C12 C13 1.390(3) . ?
C13 F13 1.346(3) . ?
C13 C14 1.374(4) . ?
C14 F14 1.355(3) . ?
C14 C15 1.384(4) . ?
C15 F15 1.355(3) . ?
C15 C16 1.379(3) . ?
C16 F16 1.356(3) . ?
C21 C22 1.389(3) . ?
C21 C26 1.402(3) . ?
C22 F22 1.357(3) . ?
C22 C23 1.387(3) . ?
C23 F23 1.347(3) . ?
C23 C24 1.386(4) . ?
C24 F24 1.340(3) . ?
C24 C25 1.374(4) . ?
C25 F25 1.350(3) . ?
C25 C26 1.387(3) . ?
C26 F26 1.363(3) . ?
C31 C36 1.394(3) . ?
C31 C32 1.403(3) . ?
C32 F32 1.366(3) . ?
C32 C33 1.376(4) . ?
C33 F33 1.353(3) . ?
C33 C34 1.382(4) . ?
C34 F34 1.356(3) . ?
C34 C35 1.378(4) . ?
C35 F35 1.352(3) . ?
C35 C36 1.376(3) . ?
C36 F36 1.369(3) . ?
N4 C45 1.511(3) . ?
N4 C41 1.523(3) . ?
C41 C42 1.526(4) . ?
C42 C43 1.521(4) . ?
C43 C44 1.545(5) . ?
C44 C45 1.519(4) . ?
B5 N8 1.631(3) . ?
B5 C71 1.656(3) . ?
B5 C61 1.657(3) . ?
B5 C51 1.671(3) . ?
C51 C56 1.393(3) . ?
C51 C52 1.398(3) . ?
C52 F52 1.374(3) . ?
C52 C53 1.391(3) . ?
C53 F53 1.362(3) . ?
C53 C54 1.374(4) . ?
C54 F54 1.354(3) . ?
C54 C55 1.383(4) . ?
C55 F55 1.346(3) . ?
C55 C56 1.394(3) . ?
C56 F56 1.356(3) . ?
C61 C66 1.393(3) . ?
C61 C62 1.398(3) . ?
C62 F62 1.351(3) . ?
C62 C63 1.393(3) . ?
C63 F63 1.349(3) . ?
C63 C64 1.387(4) . ?
C64 F64 1.348(3) . ?
C64 C65 1.375(4) . ?
C65 F65 1.349(3) . ?
C65 C66 1.381(3) . ?
C66 F66 1.367(3) . ?
C71 C76 1.390(3) . ?
C71 C72 1.396(3) . ?
C72 F72 1.360(3) . ?
C72 C73 1.391(3) . ?
C73 F73 1.350(3) . ?
C73 C74 1.380(4) . ?
C74 F74 1.355(3) . ?
C74 C75 1.378(4) . ?
C75 F75 1.351(3) . ?
C75 C76 1.394(3) . ?
C76 F76 1.366(3) . ?
N8 C81 1.512(3) . ?
N8 C85 1.514(3) . ?
C81 C82 1.527(3) . ?
C82 C83 1.530(3) . ?
C83 C84 1.526(4) . ?
C84 C85 1.531(3) . ?

loop_
_geom_torsion_atom_site_label_1
_geom_torsion_atom_site_label_2
_geom_torsion_atom_site_label_3
_geom_torsion_atom_site_label_4
_geom_torsion
_geom_torsion_site_symmetry_1
_geom_torsion_site_symmetry_2
_geom_torsion_site_symmetry_3
_geom_torsion_site_symmetry_4
_geom_torsion_publ_flag
N4 B1 C11 C12 -38.2(3) . . . . ?
C31 B1 C11 C12 -157.4(2) . . . . ?
C21 B1 C11 C12 77.9(2) . . . . ?
N4 B1 C11 C16 151.2(2) . . . . ?
C31 B1 C11 C16 32.0(3) . . . . ?
C21 B1 C11 C16 -92.7(3) . . . . ?
C16 C11 C12 F12 177.5(2) . . . . ?
B1 C11 C12 F12 5.9(3) . . . . ?
C16 C11 C12 C13 -1.3(3) . . . . ?
B1 C11 C12 C13 -172.9(2) . . . . ?
F12 C12 C13 F13 1.8(3) . . . . ?
C11 C12 C13 F13 -179.3(2) . . . . ?
F12 C12 C13 C14 -178.2(2) . . . . ?
C11 C12 C13 C14 0.6(4) . . . . ?
F13 C13 C14 F14 -0.8(4) . . . . ?
C12 C13 C14 F14 179.3(2) . . . . ?
F13 C13 C14 C15 -179.7(2) . . . . ?
C12 C13 C14 C15 0.3(4) . . . . ?
F14 C14 C15 F15 0.6(4) . . . . ?
C13 C14 C15 F15 179.5(2) . . . . ?
F14 C14 C15 C16 -179.4(2) . . . . ?
C13 C14 C15 C16 -0.4(4) . . . . ?
F15 C15 C16 F16 -1.0(4) . . . . ?
C14 C15 C16 F16 179.0(2) . . . . ?
F15 C15 C16 C11 179.7(2) . . . . ?
C14 C15 C16 C11 -0.3(4) . . . . ?
C12 C11 C16 F16 -178.1(2) . . . . ?
B1 C11 C16 F16 -6.7(3) . . . . ?
C12 C11 C16 C15 1.1(3) . . . . ?
B1 C11 C16 C15 172.6(2) . . . . ?
N4 B1 C21 C22 -165.18(19) . . . . ?
C31 B1 C21 C22 -45.9(3) . . . . ?
C11 B1 C21 C22 78.6(2) . . . . ?
N4 B1 C21 C26 23.8(3) . . . . ?
C31 B1 C21 C26 143.1(2) . . . . ?
C11 B1 C21 C26 -92.4(2) . . . . ?
C26 C21 C22 F22 177.52(19) . . . . ?
B1 C21 C22 F22 5.4(3) . . . . ?
C26 C21 C22 C23 -1.2(3) . . . . ?
B1 C21 C22 C23 -173.3(2) . . . . ?
F22 C22 C23 F23 1.3(3) . . . . ?
C21 C22 C23 F23 -179.9(2) . . . . ?
F22 C22 C23 C24 -178.3(2) . . . . ?
C21 C22 C23 C24 0.5(4) . . . . ?
F23 C23 C24 F24 0.4(3) . . . . ?
C22 C23 C24 F24 180.0(2) . . . . ?
F23 C23 C24 C25 -178.7(2) . . . . ?
C22 C23 C24 C25 0.9(3) . . . . ?
F24 C24 C25 F25 -1.6(3) . . . . ?
C23 C24 C25 F25 177.5(2) . . . . ?
F24 C24 C25 C26 179.5(2) . . . . ?
C23 C24 C25 C26 -1.5(3) . . . . ?
F25 C25 C26 F26 0.6(3) . . . . ?
C24 C25 C26 F26 179.6(2) . . . . ?
F25 C25 C26 C21 -178.2(2) . . . . ?
C24 C25 C26 C21 0.7(3) . . . . ?
C22 C21 C26 F26 -178.19(19) . . . . ?
B1 C21 C26 F26 -6.6(3) . . . . ?
C22 C21 C26 C25 0.6(3) . . . . ?
B1 C21 C26 C25 172.2(2) . . . . ?
N4 B1 C31 C36 93.6(3) . . . . ?
C21 B1 C31 C36 -27.5(3) . . . . ?
C11 B1 C31 C36 -145.3(2) . . . . ?
N4 B1 C31 C32 -86.2(3) . . . . ?
C21 B1 C31 C32 152.8(2) . . . . ?
C11 B1 C31 C32 34.9(3) . . . . ?
C36 C31 C32 F32 -177.5(2) . . . . ?
B1 C31 C32 F32 2.3(3) . . . . ?
C36 C31 C32 C33 3.5(3) . . . . ?
B1 C31 C32 C33 -176.7(2) . . . . ?
F32 C32 C33 F33 -1.0(3) . . . . ?
C31 C32 C33 F33 178.1(2) . . . . ?
F32 C32 C33 C34 178.7(2) . . . . ?
C31 C32 C33 C34 -2.3(4) . . . . ?
F33 C33 C34 F34 0.1(4) . . . . ?
C32 C33 C34 F34 -179.6(2) . . . . ?
F33 C33 C34 C35 179.7(2) . . . . ?
C32 C33 C34 C35 0.0(4) . . . . ?
F34 C34 C35 F35 1.1(3) . . . . ?
C33 C34 C35 F35 -178.5(2) . . . . ?
F34 C34 C35 C36 -179.8(2) . . . . ?
C33 C34 C35 C36 0.6(4) . . . . ?
F35 C35 C36 F36 -0.2(3) . . . . ?
C34 C35 C36 F36 -179.4(2) . . . . ?
F35 C35 C36 C31 -179.9(2) . . . . ?
C34 C35 C36 C31 0.9(4) . . . . ?
C32 C31 C36 F36 177.5(2) . . . . ?
B1 C31 C36 F36 -2.3(3) . . . . ?
C32 C31 C36 C35 -2.8(3) . . . . ?
B1 C31 C36 C35 177.4(2) . . . . ?
C31 B1 N4 C45 67.1(2) . . . . ?
C21 B1 N4 C45 -168.53(19) . . . . ?
C11 B1 N4 C45 -57.1(2) . . . . ?
C31 B1 N4 C41 -59.8(2) . . . . ?
C21 B1 N4 C41 64.5(2) . . . . ?
C11 B1 N4 C41 176.00(19) . . . . ?
C45 N4 C41 C42 61.1(3) . . . . ?
B1 N4 C41 C42 -168.8(2) . . . . ?
N4 C41 C42 C43 -58.1(3) . . . . ?
C41 C42 C43 C44 53.7(3) . . . . ?
C42 C43 C44 C45 -53.2(3) . . . . ?
C41 N4 C45 C44 -60.9(3) . . . . ?
B1 N4 C45 C44 169.6(2) . . . . ?
C43 C44 C45 N4 57.2(3) . . . . ?
N8 B5 C51 C56 167.45(18) . . . . ?
C71 B5 C51 C56 49.8(3) . . . . ?
C61 B5 C51 C56 -76.2(2) . . . . ?
N8 B5 C51 C52 -20.6(3) . . . . ?
C71 B5 C51 C52 -138.2(2) . . . . ?
C61 B5 C51 C52 95.8(2) . . . . ?
C56 C51 C52 F52 179.14(19) . . . . ?
B5 C51 C52 F52 6.7(4) . . . . ?
C56 C51 C52 C53 -1.3(3) . . . . ?
B5 C51 C52 C53 -173.7(2) . . . . ?
F52 C52 C53 F53 0.3(3) . . . . ?
C51 C52 C53 F53 -179.3(2) . . . . ?
F52 C52 C53 C54 -178.9(2) . . . . ?
C51 C52 C53 C54 1.5(4) . . . . ?
F53 C53 C54 F54 0.4(4) . . . . ?
C52 C53 C54 F54 179.6(2) . . . . ?
F53 C53 C54 C55 179.7(2) . . . . ?
C52 C53 C54 C55 -1.0(4) . . . . ?
F54 C54 C55 F55 -0.5(4) . . . . ?
C53 C54 C55 F55 -179.8(2) . . . . ?
F54 C54 C55 C56 179.9(2) . . . . ?
C53 C54 C55 C56 0.5(4) . . . . ?
C52 C51 C56 F56 179.80(19) . . . . ?
B5 C51 C56 F56 -7.1(3) . . . . ?
C52 C51 C56 C55 0.7(3) . . . . ?
B5 C51 C56 C55 173.8(2) . . . . ?
F55 C55 C56 F56 0.9(3) . . . . ?
C54 C55 C56 F56 -179.5(2) . . . . ?
F55 C55 C56 C51 179.9(2) . . . . ?
C54 C55 C56 C51 -0.4(4) . . . . ?
N8 B5 C61 C66 40.6(3) . . . . ?
C71 B5 C61 C66 157.89(19) . . . . ?
C51 B5 C61 C66 -75.9(2) . . . . ?
N8 B5 C61 C62 -148.53(19) . . . . ?
C71 B5 C61 C62 -31.3(3) . . . . ?
C51 B5 C61 C62 94.9(2) . . . . ?
C66 C61 C62 F62 178.56(18) . . . . ?
B5 C61 C62 F62 7.0(3) . . . . ?
C66 C61 C62 C63 -0.7(3) . . . . ?
B5 C61 C62 C63 -172.2(2) . . . . ?
F62 C62 C63 F63 -0.1(3) . . . . ?
C61 C62 C63 F63 179.2(2) . . . . ?
F62 C62 C63 C64 -179.4(2) . . . . ?
C61 C62 C63 C64 -0.1(3) . . . . ?
F63 C63 C64 F64 0.8(3) . . . . ?
C62 C63 C64 F64 -179.96(19) . . . . ?
F63 C63 C64 C65 -179.3(2) . . . . ?
C62 C63 C64 C65 -0.1(3) . . . . ?
F64 C64 C65 F65 -0.6(3) . . . . ?
C63 C64 C65 F65 179.5(2) . . . . ?
F64 C64 C65 C66 -179.1(2) . . . . ?
C63 C64 C65 C66 1.0(3) . . . . ?
F65 C65 C66 F66 -1.4(3) . . . . ?
C64 C65 C66 F66 177.0(2) . . . . ?
F65 C65 C66 C61 179.5(2) . . . . ?
C64 C65 C66 C61 -2.0(3) . . . . ?
C62 C61 C66 F66 -177.25(19) . . . . ?
B5 C61 C66 F66 -5.6(3) . . . . ?
C62 C61 C66 C65 1.7(3) . . . . ?
B5 C61 C66 C65 173.4(2) . . . . ?
N8 B5 C71 C76 78.6(2) . . . . ?
C61 B5 C71 C76 -41.2(3) . . . . ?
C51 B5 C71 C76 -161.13(19) . . . . ?
N8 B5 C71 C72 -94.6(2) . . . . ?
C61 B5 C71 C72 145.6(2) . . . . ?
C51 B5 C71 C72 25.7(3) . . . . ?
C76 C71 C72 F72 -179.15(18) . . . . ?
B5 C71 C72 F72 -5.4(3) . . . . ?
C76 C71 C72 C73 -0.3(3) . . . . ?
B5 C71 C72 C73 173.4(2) . . . . ?
F72 C72 C73 F73 -1.5(3) . . . . ?
C71 C72 C73 F73 179.6(2) . . . . ?
F72 C72 C73 C74 177.7(2) . . . . ?
C71 C72 C73 C74 -1.2(3) . . . . ?
F73 C73 C74 F74 1.8(3) . . . . ?
C72 C73 C74 F74 -177.3(2) . . . . ?
F73 C73 C74 C75 -178.8(2) . . . . ?
C72 C73 C74 C75 2.1(4) . . . . ?
F74 C74 C75 F75 0.0(3) . . . . ?
C73 C74 C75 F75 -179.4(2) . . . . ?
F74 C74 C75 C76 178.1(2) . . . . ?
C73 C74 C75 C76 -1.3(4) . . . . ?
C72 C71 C76 F76 179.72(18) . . . . ?
B5 C71 C76 F76 6.0(3) . . . . ?
C72 C71 C76 C75 1.1(3) . . . . ?
B5 C71 C76 C75 -172.6(2) . . . . ?
F75 C75 C76 F76 -0.9(3) . . . . ?
C74 C75 C76 F76 -179.0(2) . . . . ?
F75 C75 C76 C71 177.7(2) . . . . ?
C74 C75 C76 C71 -0.3(4) . . . . ?
C71 B5 N8 C81 -71.4(2) . . . . ?
C61 B5 N8 C81 52.1(2) . . . . ?
C51 B5 N8 C81 164.64(17) . . . . ?
C71 B5 N8 C85 56.0(2) . . . . ?
C61 B5 N8 C85 179.47(17) . . . . ?
C51 B5 N8 C85 -67.9(2) . . . . ?
C85 N8 C81 C82 61.6(2) . . . . ?
B5 N8 C81 C82 -168.87(18) . . . . ?
N8 C81 C82 C83 -58.1(2) . . . . ?
C81 C82 C83 C84 53.4(3) . . . . ?
C82 C83 C84 C85 -53.1(3) . . . . ?
C81 N8 C85 C84 -61.2(2) . . . . ?
B5 N8 C85 C84 167.23(18) . . . . ?
C83 C84 C85 N8 57.5(3) . . . . ?
